data_1533630
loop_
_publ_author_name
'Tiritiris, I.'
'Schleid, T.'

_publ_section_title
;
 Die Dodekahydro-closo-Dodekaborate M2 (B12 H12) der schweren
 Alkalimetalle (M(+) = K(+), Rb(+), (N H4)(+), Cs(+)) und ihre formalen
 Iodid-Addukte M3 I (B12 H12) (= (M I) * (M2 (B12 H12)))
;
_journal_name_full 'Zeitschrift fuer Anorganische und Allgemeine Chemie'
_journal_page_first 1390
_journal_page_last 1402
_journal_volume 629
_journal_year 2003
_chemical_formula_sum 'B12 H24 I N3'
_chemical_name_systematic '((N H4) I) ((N H4)2 (B12 H12))'
_space_group_IT_number 166
_symmetry_space_group_name_Hall '-R 3 2"'
_symmetry_space_group_name_H-M 'R -3 m :H'
_cell_angle_alpha 90
_cell_angle_beta 90
_cell_angle_gamma 120
_cell_formula_units_Z 3
_cell_length_a 10.3643
_cell_length_b 10.3643
_cell_length_c 11.4438
_cell_volume 1064.586
_citation_journal_id_ASTM ZAACAB
_cod_data_source_file Tiritiris_ZAACAB_2003_1058.cif
_cod_data_source_block H24B12I1N3
_cod_original_formula_sum 'H24 B12 I1 N3'
_cod_database_code 1533630

loop_
_symmetry_equiv_pos_as_xyz
x,y,z
-y,x-y,z
-x+y,-x,z
y,x,-z
-x,-x+y,-z
x-y,-y,-z
-x,-y,-z
y,-x+y,-z
x-y,x,-z
-y,-x,z
x,x-y,z
-x+y,y,z
x+2/3,y+1/3,z+1/3
-y+2/3,x-y+1/3,z+1/3
-x+y+2/3,-x+1/3,z+1/3
y+2/3,x+1/3,-z+1/3
-x+2/3,-x+y+1/3,-z+1/3
x-y+2/3,-y+1/3,-z+1/3
-x+2/3,-y+1/3,-z+1/3
y+2/3,-x+y+1/3,-z+1/3
x-y+2/3,x+1/3,-z+1/3
-y+2/3,-x+1/3,z+1/3
x+2/3,x-y+1/3,z+1/3
-x+y+2/3,y+1/3,z+1/3
x+1/3,y+2/3,z+2/3
-y+1/3,x-y+2/3,z+2/3
-x+y+1/3,-x+2/3,z+2/3
y+1/3,x+2/3,-z+2/3
-x+1/3,-x+y+2/3,-z+2/3
x-y+1/3,-y+2/3,-z+2/3
-x+1/3,-y+2/3,-z+2/3
y+1/3,-x+y+2/3,-z+2/3
x-y+1/3,x+2/3,-z+2/3
-y+1/3,-x+2/3,z+2/3
x+1/3,x-y+2/3,z+2/3
-x+y+1/3,y+2/3,z+2/3

loop_
_atom_site_label
_atom_site_type_symbol
_atom_site_fract_x
_atom_site_fract_y
_atom_site_fract_z
_atom_site_occupancy
_atom_site_U_iso_or_equiv
H4 H+1 0.532 0.468 0.069 0.5 0.0
B1 B 0.05723 -0.05723 0.8823 1 0.0
I1 I-1 0 0 0.5 1 0.0
H1 H-1 0.241 0.759 0.859 1 0.0
H5 H+1 0.426 0.411 0.036 0.5 0.0
N1 N-3 0.5 0 0 1 0.0
H2 H-1 0.149 0.851 0.048 1 0.0
B2 B 0.09265 -0.09265 0.028 1 0.0
H3 H+1 0.452 0.548 0.041 0.5 0.0
